data_1563079
loop_
_publ_author_name
'Day, Bradley E.'
'Bley, Nicholas D.'
'Jones, Heather R.'
'McCullough, Ryan M.'
'Eng, Hank W.'
'Porter, Spencer H.'
'Woodward, Patrick M.'
'Barnes, Paris W.'

_publ_section_title
;
 Structures of ordered tungsten- or molybdenum-containing quaternary
 perovskite oxides
;
_journal_name_full 'Journal of Solid State Chemistry'
_journal_page_first 107
_journal_page_last 116
_journal_paper_doi 10.1016/j.jssc.2011.11.007
_journal_volume 185
_journal_year 2012
_chemical_formula_sum 'Ba2 Ca O6 W'
_chemical_formula_weight 594.58
_space_group_IT_number 87
_space_group_name_Hall '-I 4'
_space_group_name_H-M_alt 'I 4/m'
_symmetry_cell_setting tetragonal
_symmetry_space_group_name_H-M 'I 4/m'
_cell_angle_alpha 90.0
_cell_angle_beta 90.0
_cell_angle_gamma 90.0
_cell_formula_units_Z 2
_cell_length_a 5.93741(35)
_cell_length_b 5.93741
_cell_length_c 8.4015(7)
_cell_volume 296.18(3)
_computing_structure_refinement GSAS
_pd_proc_ls_prof_R_factor 0.0499
_pd_proc_ls_prof_wR_factor 0.0806
_refine_ls_goodness_of_fit_all 1.23
_refine_ls_matrix_type full
_refine_ls_number_parameters 52
_refine_ls_number_restraints 6
_refine_ls_shift/su_max 0.04
_refine_ls_shift/su_mean 0.01
_cod_data_source_file mmc2.cif
_cod_data_source_block BA2CAWO6-I4M
_cod_original_cell_volume 296.18(4)
_cod_database_code 1563079

loop_
_symmetry_equiv_pos_site_id
_symmetry_equiv_pos_as_xyz
1 +x,+y,+z
2 -y,+x,+z
3 -x,-y,+z
4 +y,-x,+z
-1 -x,-y,-z
-2 +y,-x,-z
-3 +x,+y,-z
-4 -y,+x,-z
101 +x+1/2,+y+1/2,+z+1/2
102 -y+1/2,+x+1/2,+z+1/2
103 -x+1/2,-y+1/2,+z+1/2
104 +y+1/2,-x+1/2,+z+1/2
-101 -x+1/2,-y+1/2,-z+1/2
-102 +y+1/2,-x+1/2,-z+1/2
-103 +x+1/2,+y+1/2,-z+1/2
-104 -y+1/2,+x+1/2,-z+1/2

loop_
_atom_site_aniso_label
_atom_site_aniso_U_11
_atom_site_aniso_U_12
_atom_site_aniso_U_13
_atom_site_aniso_U_22
_atom_site_aniso_U_23
_atom_site_aniso_U_33
O1 0.0185(21) 0.0 0.0 0.0185(21) 0.0 0.0032(24)
O2 0.0161(17) -0.0122(14) 0.0 0.0188(16) 0.0 0.0156(21)

loop_
_atom_site_type_symbol
_atom_site_label
_atom_site_fract_x
_atom_site_fract_y
_atom_site_fract_z
_atom_site_occupancy
_atom_site_thermal_displace_type
_atom_site_U_iso_or_equiv
_atom_site_symmetry_multiplicity
Ba Ba 0.0 0.5 0.25 1.0 Uiso 0.00806(20) 4
Ca Ca 0.0 0.0 0.0 1.0 Uiso 0.00558(34) 2
W W 0.5 0.5 0.0 1.0 Uiso 0.00395(31) 2
O O1 0.0 0.0 0.2733(6) 1.0 Uani 0.01343 4
O O2 0.26188(35) 0.2793(5) 0.0 1.0 Uani 0.01686 8

loop_
_atom_type_symbol
_atom_type_number_in_cell
Ba 4.0
Ca 2.0
W 2.0
O 12.0
